data_4119339
loop_
_publ_author_name
'Takahiro Nishimura'
'Yusuke Ebe'
'Tamio Hayashi'

_publ_section_title
;
 Iridium-Catalyzed [3 + 2] Annulation of Cyclic N-Sulfonyl Ketimines with
 1,3-Dienes via C-H Activation
;
_journal_name_full 'Journal of the American Chemical Society'
_journal_page_first 2092
_journal_page_last 2095
_journal_paper_doi 10.1021/ja311968d
_journal_volume 135
_journal_year 2013
_chemical_formula_sum 'C23 H19 N O2 S'
_chemical_formula_weight 373.45
_chemical_name_systematic
; 
 ? 
;
_space_group_IT_number 2
_symmetry_cell_setting triclinic
_symmetry_Int_Tables_number 2
_symmetry_space_group_name_Hall '-P 1'
_symmetry_space_group_name_H-M 'P -1'
_atom_sites_solution_hydrogens geom
_atom_sites_solution_primary direct
_atom_sites_solution_secondary difmap
_audit_creation_method SHELXL-97
_cell_angle_alpha 70.5189(11)
_cell_angle_beta 71.0817(10)
_cell_angle_gamma 69.3580(11)
_cell_formula_units_Z 2
_cell_length_a 8.9432(2)
_cell_length_b 9.9942(2)
_cell_length_c 11.8822(2)
_cell_measurement_reflns_used 14132
_cell_measurement_temperature 93(2)
_cell_measurement_theta_max 68.25
_cell_measurement_theta_min 3.27
_cell_volume 910.89(3)
_computing_structure_refinement 'SHELXL-97 (Sheldrick, 1997)'
_computing_structure_solution 'SHELXS-97 (Sheldrick, 1990)'
_diffrn_ambient_temperature 93(2)
_diffrn_detector_area_resol_mean 10.0
_diffrn_measured_fraction_theta_full 0.970
_diffrn_measured_fraction_theta_max 0.970
_diffrn_measurement_device_type 'Rigaku RAXIS-RAPID'
_diffrn_measurement_method \w
_diffrn_radiation_monochromator graphite
_diffrn_radiation_source 'fine-focus sealed tube'
_diffrn_radiation_type CuK\a
_diffrn_radiation_wavelength 1.54187
_diffrn_reflns_av_R_equivalents 0.0443
_diffrn_reflns_av_sigmaI/netI 0.0502
_diffrn_reflns_limit_h_max 10
_diffrn_reflns_limit_h_min -10
_diffrn_reflns_limit_k_max 12
_diffrn_reflns_limit_k_min -12
_diffrn_reflns_limit_l_max 14
_diffrn_reflns_limit_l_min -14
_diffrn_reflns_number 9603
_diffrn_reflns_theta_full 68.22
_diffrn_reflns_theta_max 68.22
_diffrn_reflns_theta_min 4.06
_exptl_absorpt_coefficient_mu 1.719
_exptl_absorpt_correction_T_max 0.8469
_exptl_absorpt_correction_T_min 0.6265
_exptl_absorpt_correction_type multi-scan
_exptl_absorpt_process_details
;Higashi, T. (1995). 
 Program for Absorption Correction.
 Rigaku Corporation, Tokyo, Japan.
;
_exptl_crystal_colour colorless
_exptl_crystal_density_diffrn 1.362
_exptl_crystal_description prism
_exptl_crystal_F_000 392
_exptl_crystal_size_max 0.30
_exptl_crystal_size_mid 0.30
_exptl_crystal_size_min 0.10
_refine_diff_density_max 0.549
_refine_diff_density_min -0.581
_refine_diff_density_rms 0.060
_refine_ls_extinction_method none
_refine_ls_goodness_of_fit_ref 1.093
_refine_ls_hydrogen_treatment constr
_refine_ls_matrix_type full
_refine_ls_number_parameters 244
_refine_ls_number_reflns 3234
_refine_ls_number_restraints 0
_refine_ls_restrained_S_all 1.093
_refine_ls_R_factor_all 0.0530
_refine_ls_R_factor_gt 0.0464
_refine_ls_shift/su_max 0.000
_refine_ls_shift/su_mean 0.000
_refine_ls_structure_factor_coef Fsqd
_refine_ls_weighting_details 'calc w=1/[\s^2^(Fo^2^)+(0.1000P)^2^+0.0000P] where P=(Fo^2^+2Fc^2^)/3'
_refine_ls_weighting_scheme calc
_refine_ls_wR_factor_gt 0.1398
_refine_ls_wR_factor_ref 0.1480
_reflns_number_gt 2828
_reflns_number_total 3234
_reflns_threshold_expression >2sigma(I)
_cod_data_source_file ja311968d_si_002.cif
_cod_data_source_block 3ao
_cod_database_code 4119339

loop_
_symmetry_equiv_pos_as_xyz
'x, y, z'
'-x, -y, -z'

loop_
_atom_site_label
_atom_site_type_symbol
_atom_site_fract_x
_atom_site_fract_y
_atom_site_fract_z
_atom_site_U_iso_or_equiv
_atom_site_adp_type
_atom_site_occupancy
_atom_site_symmetry_multiplicity
_atom_site_calc_flag
_atom_site_refinement_flags
S1 S 0.72541(6) 0.50190(5) 0.34090(4) 0.0232(2) Uani 1 1 d .
O1 O 0.60669(18) 0.41790(15) 0.38858(12) 0.0290(4) Uani 1 1 d .
O2 O 0.88867(18) 0.42203(16) 0.35478(12) 0.0300(4) Uani 1 1 d .
C18 C 1.0508(3) 0.7945(2) 0.13540(18) 0.0277(5) Uani 1 1 d .
H1 H 0.9913 0.8627 0.0767 0.033 Uiso 1 1 calc R
C1 C 0.6679(2) 0.8528(2) 0.06867(17) 0.0249(5) Uani 1 1 d .
H2 H 0.6367 0.9560 0.0616 0.030 Uiso 1 1 calc R
C2 C 0.7274(2) 0.6036(2) 0.18822(17) 0.0233(4) Uani 1 1 d .
N1 N 0.6538(2) 0.64747(17) 0.39712(14) 0.0240(4) Uani 1 1 d .
H17 H 0.6159 0.6424 0.4762 0.029 Uiso 1 1 calc R
C3 C 0.7608(3) 0.5484(2) 0.08665(18) 0.0258(5) Uani 1 1 d .
H3 H 0.7934 0.4452 0.0936 0.031 Uiso 1 1 calc R
C16 C 0.8113(3) 1.1080(2) 0.28299(18) 0.0264(5) Uani 1 1 d .
H4 H 0.7707 1.1233 0.3635 0.032 Uiso 1 1 calc R
C7 C 0.2696(3) 1.1775(2) 0.35019(18) 0.0305(5) Uani 1 1 d .
H5 H 0.1872 1.2667 0.3600 0.037 Uiso 1 1 calc R
C8 C 0.6585(2) 0.7884(2) 0.30306(17) 0.0216(4) Uani 1 1 d .
C19 C 0.9724(3) 0.7701(2) 0.26037(18) 0.0234(4) Uani 1 1 d .
C9 C 0.3429(3) 0.9155(2) 0.36671(17) 0.0265(5) Uani 1 1 d .
H6 H 0.3119 0.8273 0.3861 0.032 Uiso 1 1 calc R
C4 C 0.6843(2) 0.7531(2) 0.18114(17) 0.0225(4) Uani 1 1 d .
C10 C 0.5066(3) 0.9156(2) 0.32570(17) 0.0239(5) Uani 1 1 d .
C11 C 0.2250(3) 1.0487(2) 0.37874(18) 0.0308(5) Uani 1 1 d .
H7 H 0.1121 1.0511 0.4071 0.037 Uiso 1 1 calc R
C20 C 1.2136(3) 0.7206(2) 0.09619(19) 0.0313(5) Uani 1 1 d .
H8 H 1.2647 0.7388 0.0110 0.038 Uiso 1 1 calc R
C12 C 0.5531(3) 1.0452(2) 0.29398(17) 0.0239(4) Uani 1 1 d .
C13 C 0.4342(3) 1.1775(2) 0.30715(18) 0.0282(5) Uani 1 1 d .
H9 H 0.4648 1.2661 0.2871 0.034 Uiso 1 1 calc R
C21 C 1.0641(3) 0.6689(2) 0.34327(18) 0.0282(5) Uani 1 1 d .
H10 H 1.0136 0.6506 0.4286 0.034 Uiso 1 1 calc R
C5 C 0.7448(3) 0.6494(2) -0.02472(19) 0.0289(5) Uani 1 1 d .
H11 H 0.7662 0.6156 -0.0957 0.035 Uiso 1 1 calc R
C22 C 1.2268(3) 0.5944(3) 0.3046(2) 0.0322(5) Uani 1 1 d .
H12 H 1.2865 0.5257 0.3631 0.039 Uiso 1 1 calc R
C14 C 0.7958(2) 0.8495(2) 0.30748(17) 0.0235(5) Uani 1 1 d .
H18 H 0.7836 0.8397 0.3963 0.028 Uiso 1 1 calc R
C15 C 0.7374(3) 1.0169(2) 0.24967(17) 0.0230(4) Uani 1 1 d .
H19 H 0.7673 1.0338 0.1583 0.028 Uiso 1 1 calc R
C6 C 0.6974(3) 0.8003(2) -0.03299(18) 0.0272(5) Uani 1 1 d .
H13 H 0.6851 0.8684 -0.1096 0.033 Uiso 1 1 calc R
C23 C 1.3029(3) 0.6200(3) 0.1805(2) 0.0327(5) Uani 1 1 d .
H14 H 1.4146 0.5693 0.1533 0.039 Uiso 1 1 calc R
C24 C 0.9275(3) 1.1674(2) 0.20901(19) 0.0292(5) Uani 1 1 d .
H15 H 0.9710 1.1544 0.1279 0.035 Uiso 1 1 calc R
H16 H 0.9687 1.2238 0.2362 0.035 Uiso 1 1 calc R

loop_
_atom_site_aniso_label
_atom_site_aniso_U_11
_atom_site_aniso_U_22
_atom_site_aniso_U_33
_atom_site_aniso_U_23
_atom_site_aniso_U_13
_atom_site_aniso_U_12
S1 0.0273(3) 0.0197(3) 0.0202(3) -0.0033(2) -0.0051(2) -0.0057(2)
O1 0.0344(9) 0.0241(8) 0.0257(7) -0.0045(6) -0.0013(6) -0.0117(7)
O2 0.0314(9) 0.0269(8) 0.0282(8) -0.0079(6) -0.0106(6) 0.0004(7)
C18 0.0294(12) 0.0244(11) 0.0266(10) -0.0043(8) -0.0075(9) -0.0050(9)
C1 0.0263(11) 0.0236(11) 0.0241(10) -0.0043(8) -0.0066(8) -0.0069(9)
C2 0.0219(11) 0.0244(10) 0.0221(10) -0.0033(8) -0.0041(8) -0.0078(9)
N1 0.0321(10) 0.0209(9) 0.0162(8) -0.0028(7) -0.0055(7) -0.0059(8)
C3 0.0291(12) 0.0246(11) 0.0237(10) -0.0062(8) -0.0050(8) -0.0083(9)
C16 0.0357(12) 0.0204(10) 0.0224(10) -0.0053(8) -0.0087(9) -0.0052(9)
C7 0.0324(13) 0.0295(12) 0.0223(10) -0.0075(9) -0.0084(9) 0.0029(10)
C8 0.0229(11) 0.0192(10) 0.0199(9) -0.0020(8) -0.0047(8) -0.0054(8)
C19 0.0267(11) 0.0192(10) 0.0266(10) -0.0057(8) -0.0080(9) -0.0072(9)
C9 0.0273(11) 0.0293(11) 0.0190(9) -0.0015(8) -0.0041(8) -0.0083(9)
C4 0.0212(11) 0.0258(10) 0.0205(10) -0.0052(8) -0.0040(8) -0.0078(9)
C10 0.0270(12) 0.0241(11) 0.0176(9) -0.0037(8) -0.0064(8) -0.0038(9)
C11 0.0280(12) 0.0356(12) 0.0224(10) -0.0040(9) -0.0048(9) -0.0051(10)
C20 0.0301(13) 0.0310(12) 0.0284(11) -0.0068(9) -0.0014(9) -0.0088(10)
C12 0.0268(11) 0.0234(10) 0.0200(9) -0.0044(8) -0.0067(8) -0.0049(9)
C13 0.0334(12) 0.0227(11) 0.0258(10) -0.0064(8) -0.0098(9) -0.0016(9)
C21 0.0317(13) 0.0283(11) 0.0249(10) -0.0058(8) -0.0070(9) -0.0090(10)
C5 0.0313(12) 0.0329(12) 0.0254(10) -0.0102(9) -0.0053(9) -0.0106(10)
C22 0.0294(12) 0.0296(11) 0.0370(12) -0.0070(9) -0.0140(10) -0.0027(10)
C14 0.0260(11) 0.0222(10) 0.0225(10) -0.0053(8) -0.0064(8) -0.0063(9)
C15 0.0271(11) 0.0199(10) 0.0203(9) -0.0044(8) -0.0057(8) -0.0047(9)
C6 0.0296(12) 0.0290(11) 0.0210(10) -0.0010(8) -0.0079(8) -0.0089(10)
C23 0.0253(12) 0.0316(12) 0.0412(12) -0.0126(10) -0.0059(10) -0.0061(10)
C24 0.0328(13) 0.0258(11) 0.0316(11) -0.0073(9) -0.0094(9) -0.0093(10)

loop_
_atom_type_symbol
_atom_type_description
_atom_type_scat_dispersion_real
_atom_type_scat_dispersion_imag
_atom_type_scat_source
C C 0.0181 0.0091 'International Tables Vol C Tables 4.2.6.8 and 6.1.1.4'
H H 0.0000 0.0000 'International Tables Vol C Tables 4.2.6.8 and 6.1.1.4'
N N 0.0311 0.0180 'International Tables Vol C Tables 4.2.6.8 and 6.1.1.4'
O O 0.0492 0.0322 'International Tables Vol C Tables 4.2.6.8 and 6.1.1.4'
S S 0.3331 0.5567 'International Tables Vol C Tables 4.2.6.8 and 6.1.1.4'

loop_
_geom_angle_atom_site_label_1
_geom_angle_atom_site_label_2
_geom_angle_atom_site_label_3
_geom_angle
O2 S1 O1 116.10(9)
O2 S1 N1 111.87(8)
O1 S1 N1 109.24(8)
O2 S1 C2 110.64(9)
O1 S1 C2 112.26(9)
N1 S1 C2 94.73(9)
C20 C18 C19 121.0(2)
C20 C18 H1 119.5
C19 C18 H1 119.5
C6 C1 C4 119.44(19)
C6 C1 H2 120.3
C4 C1 H2 120.3
C4 C2 C3 122.91(18)
C4 C2 S1 109.94(14)
C3 C2 S1 127.12(16)
C8 N1 S1 114.10(12)
C8 N1 H17 123.0
S1 N1 H17 123.0
C5 C3 C2 117.63(19)
C5 C3 H3 121.2
C2 C3 H3 121.2
C24 C16 C15 124.45(19)
C24 C16 H4 117.8
C15 C16 H4 117.8
C11 C7 C13 120.6(2)
C11 C7 H5 119.7
C13 C7 H5 119.7
N1 C8 C10 114.27(16)
N1 C8 C4 105.05(15)
C10 C8 C4 111.89(16)
N1 C8 C14 110.71(15)
C10 C8 C14 101.07(15)
C4 C8 C14 114.15(16)
C21 C19 C18 117.6(2)
C21 C19 C14 119.58(18)
C18 C19 C14 122.82(18)
C10 C9 C11 118.0(2)
C10 C9 H6 121.0
C11 C9 H6 121.0
C2 C4 C1 118.59(18)
C2 C4 C8 113.99(17)
C1 C4 C8 127.43(18)
C9 C10 C12 121.4(2)
C9 C10 C8 129.12(19)
C12 C10 C8 109.45(18)
C7 C11 C9 121.2(2)
C7 C11 H7 119.4
C9 C11 H7 119.4
C18 C20 C23 120.5(2)
C18 C20 H8 119.7
C23 C20 H8 119.7
C13 C12 C10 120.0(2)
C13 C12 C15 128.70(19)
C10 C12 C15 111.27(18)
C7 C13 C12 118.7(2)
C7 C13 H9 120.6
C12 C13 H9 120.6
C22 C21 C19 121.7(2)
C22 C21 H10 119.1
C19 C21 H10 119.1
C3 C5 C6 120.28(19)
C3 C5 H11 119.9
C6 C5 H11 119.9
C21 C22 C23 120.0(2)
C21 C22 H12 120.0
C23 C22 H12 120.0
C19 C14 C15 117.46(16)
C19 C14 C8 117.58(16)
C15 C14 C8 103.40(15)
C19 C14 H18 105.8
C15 C14 H18 105.8
C8 C14 H18 105.8
C16 C15 C12 115.83(17)
C16 C15 C14 113.50(16)
C12 C15 C14 101.21(15)
C16 C15 H19 108.6
C12 C15 H19 108.6
C14 C15 H19 108.6
C1 C6 C5 121.11(19)
C1 C6 H13 119.4
C5 C6 H13 119.4
C22 C23 C20 119.2(2)
C22 C23 H14 120.4
C20 C23 H14 120.4
C16 C24 H15 120.0
C16 C24 H16 120.0
H15 C24 H16 120.0

loop_
_geom_bond_atom_site_label_1
_geom_bond_atom_site_label_2
_geom_bond_distance
S1 O2 1.4293(15)
S1 O1 1.4402(14)
S1 N1 1.6392(16)
S1 C2 1.7570(19)
C18 C20 1.383(3)
C18 C19 1.400(3)
C18 H1 0.9500
C1 C6 1.386(3)
C1 C4 1.392(3)
C1 H2 0.9500
C2 C4 1.385(3)
C2 C3 1.395(3)
N1 C8 1.482(2)
N1 H17 0.8800
C3 C5 1.386(3)
C3 H3 0.9500
C16 C24 1.304(3)
C16 C15 1.502(3)
C16 H4 0.9500
C7 C11 1.383(3)
C7 C13 1.393(3)
C7 H5 0.9500
C8 C10 1.519(3)
C8 C4 1.531(3)
C8 C14 1.573(3)
C19 C21 1.393(3)
C19 C14 1.509(3)
C9 C10 1.385(3)
C9 C11 1.394(3)
C9 H6 0.9500
C10 C12 1.395(3)
C11 H7 0.9500
C20 C23 1.390(3)
C20 H8 0.9500
C12 C13 1.394(3)
C12 C15 1.511(3)
C13 H9 0.9500
C21 C22 1.383(3)
C21 H10 0.9500
C5 C6 1.394(3)
C5 H11 0.9500
C22 C23 1.387(3)
C22 H12 0.9500
C14 C15 1.548(3)
C14 H18 1.0000
C15 H19 1.0000
C6 H13 0.9500
C23 H14 0.9500
C24 H15 0.9500
C24 H16 0.9500

loop_
_geom_hbond_atom_site_label_D
_geom_hbond_atom_site_label_H
_geom_hbond_atom_site_label_A
_geom_hbond_distance_DH
_geom_hbond_distance_HA
_geom_hbond_distance_DA
_geom_hbond_angle_DHA
_geom_hbond_site_symmetry_A
N1 H17 O1 0.88 2.24 2.908(2) 132.1 2_666

loop_
_geom_torsion_atom_site_label_1
_geom_torsion_atom_site_label_2
_geom_torsion_atom_site_label_3
_geom_torsion_atom_site_label_4
_geom_torsion
O2 S1 C2 C4 -110.49(15)
O1 S1 C2 C4 118.05(15)
N1 S1 C2 C4 5.02(16)
O2 S1 C2 C3 71.6(2)
O1 S1 C2 C3 -59.9(2)
N1 S1 C2 C3 -172.89(18)
O2 S1 N1 C8 101.69(14)
O1 S1 N1 C8 -128.36(14)
C2 S1 N1 C8 -12.80(15)
C4 C2 C3 C5 -1.9(3)
S1 C2 C3 C5 175.72(16)
S1 N1 C8 C10 138.89(14)
S1 N1 C8 C4 15.88(19)
S1 N1 C8 C14 -107.80(15)
C20 C18 C19 C21 -0.2(3)
C20 C18 C19 C14 179.24(18)
C3 C2 C4 C1 2.4(3)
S1 C2 C4 C1 -175.66(15)
C3 C2 C4 C8 -178.17(17)
S1 C2 C4 C8 3.8(2)
C6 C1 C4 C2 -1.0(3)
C6 C1 C4 C8 179.58(18)
N1 C8 C4 C2 -12.0(2)
C10 C8 C4 C2 -136.55(18)
C14 C8 C4 C2 109.44(19)
N1 C8 C4 C1 167.40(19)
C10 C8 C4 C1 42.9(3)
C14 C8 C4 C1 -71.1(2)
C11 C9 C10 C12 -1.7(3)
C11 C9 C10 C8 -179.26(18)
N1 C8 C10 C9 -40.7(3)
C4 C8 C10 C9 78.5(2)
C14 C8 C10 C9 -159.64(19)
N1 C8 C10 C12 141.50(16)
C4 C8 C10 C12 -99.29(19)
C14 C8 C10 C12 22.58(19)
C13 C7 C11 C9 0.7(3)
C10 C9 C11 C7 0.3(3)
C19 C18 C20 C23 0.2(3)
C9 C10 C12 C13 2.2(3)
C8 C10 C12 C13 -179.86(17)
C9 C10 C12 C15 -178.79(17)
C8 C10 C12 C15 -0.8(2)
C11 C7 C13 C12 -0.3(3)
C10 C12 C13 C7 -1.1(3)
C15 C12 C13 C7 -179.97(18)
C18 C19 C21 C22 0.0(3)
C14 C19 C21 C22 -179.45(18)
C2 C3 C5 C6 0.2(3)
C19 C21 C22 C23 0.2(3)
C21 C19 C14 C15 136.40(19)
C18 C19 C14 C15 -43.0(3)
C21 C19 C14 C8 -99.1(2)
C18 C19 C14 C8 81.5(2)
N1 C8 C14 C19 72.2(2)
C10 C8 C14 C19 -166.31(16)
C4 C8 C14 C19 -46.0(2)
N1 C8 C14 C15 -156.51(15)
C10 C8 C14 C15 -35.06(18)
C4 C8 C14 C15 85.21(19)
C24 C16 C15 C12 -138.5(2)
C24 C16 C15 C14 105.0(2)
C13 C12 C15 C16 34.0(3)
C10 C12 C15 C16 -144.90(17)
C13 C12 C15 C14 157.24(19)
C10 C12 C15 C14 -21.7(2)
C19 C14 C15 C16 -69.4(2)
C8 C14 C15 C16 159.26(16)
C19 C14 C15 C12 165.79(16)
C8 C14 C15 C12 34.48(18)
C4 C1 C6 C5 -0.6(3)
C3 C5 C6 C1 1.0(3)
C21 C22 C23 C20 -0.2(3)
C18 C20 C23 C22 0.0(3)
